data_2214372
loop_
_publ_author_name
'Xiao-Zeng Li'
'Li-Na Zhu'
'Hao Qu'
'Di-Di Xu'
'De-Ming Kong'

_publ_section_title
;
 <i>cis</i>-Bis(dicyanamido)bis(4,4'-dimethyl-2,2'-bipyridyl)zinc(II)
 ethanol hemisolvate
;
_journal_coeditor_code PK2021
_journal_issue 7
_journal_name_full 'Acta Crystallographica Section E'
_journal_page_first m1812
_journal_page_last m1812
_journal_paper_doi 10.1107/S1600536807025263
_journal_volume 63
_journal_year 2007
_chemical_formula_iupac '[Zn (C2 N3)2 (C12 H12 N2)2], 0.5C2 H6 O'
_chemical_formula_moiety 'C28 H24 N10 Zn, 0.5C2 H6 O'
_chemical_formula_sum 'C29 H27 N10 O0.5 Zn'
_chemical_formula_weight 589.00
_chemical_name_systematic
;
cis-Bis(4,4'-dimethyl-2,2'-bipyridyl)bis(dicyanamide)zinc(II) ethanol
hemisolvate
;
_space_group_IT_number 14
_symmetry_cell_setting monoclinic
_symmetry_space_group_name_Hall '-P 2ybc'
_symmetry_space_group_name_H-M 'P 1 21/c 1'
_atom_sites_solution_hydrogens geom
_atom_sites_solution_primary direct
_atom_sites_solution_secondary difmap
_audit_creation_method SHELXL-97
_cell_angle_alpha 90.00
_cell_angle_beta 112.674(2)
_cell_angle_gamma 90.00
_cell_formula_units_Z 4
_cell_length_a 15.694(2)
_cell_length_b 14.713(2)
_cell_length_c 13.8868(19)
_cell_measurement_reflns_used 5956
_cell_measurement_temperature 294(2)
_cell_measurement_theta_max 25.4
_cell_measurement_theta_min 2.8
_cell_volume 2958.7(7)
_computing_cell_refinement 'APEX2 or SAINT? (Bruker, 2003)'
_computing_data_collection 'APEX2 (Bruker, 2003)'
_computing_data_reduction 'SAINT (Bruker, 2003)'
_computing_molecular_graphics 'SHELXTL (Bruker 2003)'
_computing_publication_material SHELXTL
_computing_structure_refinement 'SHELXL97 (Sheldrick, 1997)'
_computing_structure_solution 'SHELXS97 (Sheldrick, 1997)'
_diffrn_ambient_temperature 294(2)
_diffrn_measured_fraction_theta_full 0.995
_diffrn_measured_fraction_theta_max 0.995
_diffrn_measurement_device_type 'Bruker APEX II CCD area-detector'
_diffrn_measurement_method '\f and \w'
_diffrn_radiation_monochromator graphite
_diffrn_radiation_source 'fine-focus sealed tube'
_diffrn_radiation_type MoK\a
_diffrn_radiation_wavelength 0.71073
_diffrn_reflns_av_R_equivalents 0.0306
_diffrn_reflns_av_sigmaI/netI 0.0359
_diffrn_reflns_limit_h_max 9
_diffrn_reflns_limit_h_min -19
_diffrn_reflns_limit_k_max 17
_diffrn_reflns_limit_k_min -18
_diffrn_reflns_limit_l_max 17
_diffrn_reflns_limit_l_min -17
_diffrn_reflns_number 16800
_diffrn_reflns_theta_full 26.44
_diffrn_reflns_theta_max 26.4
_diffrn_reflns_theta_min 1.4
_exptl_absorpt_coefficient_mu 0.87
_exptl_absorpt_correction_T_max 0.870
_exptl_absorpt_correction_T_min 0.772
_exptl_absorpt_correction_type multi-scan
_exptl_absorpt_process_details '(SADABS; Sheldrick, 1996)'
_exptl_crystal_colour colourless
_exptl_crystal_density_diffrn 1.322
_exptl_crystal_density_method 'not measured'
_exptl_crystal_description block
_exptl_crystal_F_000 1220
_exptl_crystal_size_max 0.24
_exptl_crystal_size_mid 0.20
_exptl_crystal_size_min 0.16
_refine_diff_density_max 0.950
_refine_diff_density_min -0.448
_refine_ls_extinction_method none
_refine_ls_goodness_of_fit_ref 1.08
_refine_ls_hydrogen_treatment constr
_refine_ls_matrix_type full
_refine_ls_number_parameters 402
_refine_ls_number_reflns 6059
_refine_ls_number_restraints 64
_refine_ls_restrained_S_all 1.09
_refine_ls_R_factor_all 0.0864
_refine_ls_R_factor_gt 0.0568
_refine_ls_shift/su_max 0.003
_refine_ls_shift/su_mean 0.000
_refine_ls_structure_factor_coef Fsqd
_refine_ls_weighting_details 'calc w=1/[\s^2^(Fo^2^)+(0.1227P)^2^+1.4831P] where P=(Fo^2^+2Fc^2^)/3'
_refine_ls_weighting_scheme calc
_refine_ls_wR_factor_gt 0.1774
_refine_ls_wR_factor_ref 0.206
_reflns_number_gt 4171
_reflns_number_total 6059
_reflns_threshold_expression I>2\s(I)
_cod_data_source_file pk2021.cif
_cod_data_source_block I
_cod_depositor_comments
;
The following automatic conversions were performed:
'_symmetry_cell_setting' value 'Monoclinic' changed to 'monoclinic'
according to '/home/saulius/struct/CIF-dictionaries/cif_core.dic'
dictionary named 'cif_core.dic' version 2.4.1 from 2010-06-29.

Automatic conversion script
Id: cif_fix_enum 1527 2010-12-29 10:47:43Z saulius 

The following automatic conversions were performed:

'_symmetry_cell_setting' value 'Monoclinic' changed to 'monoclinic'
according to /home/saulius/struct/CIF-dictionaries/cif_core.dic
dictionary named 'cif_core.dic' version 2.4.1 from 2010-06-29.

Automatic conversion script
Id: cif_fix_values 1715 2011-07-08 13:25:40Z adriana 
;
_cod_original_sg_symbol_H-M 'P 21/c'
_cod_original_formula_sum 'C29 H27 N10 O0.5 Zn1'
_cod_database_code 2214372
_cod_database_fobs_code 2214372

loop_
_symmetry_equiv_pos_as_xyz
'x, y, z'
'-x, y+1/2, -z+1/2'
'-x, -y, -z'
'x, -y-1/2, z-1/2'

loop_
_atom_site_type_symbol
_atom_site_label
_atom_site_fract_x
_atom_site_fract_y
_atom_site_fract_z
_atom_site_U_iso_or_equiv
_atom_site_adp_type
_atom_site_calc_flag
_atom_site_refinement_flags
_atom_site_occupancy
_atom_site_disorder_assembly
_atom_site_disorder_group
Zn Zn1 0.26488(3) 0.45836(3) 0.21113(3) 0.0488(2) Uani d . 1 . .
N N1 0.3197(2) 0.5743(2) 0.3162(3) 0.0502(8) Uani d . 1 . .
N N2 0.3189(2) 0.3995(2) 0.3645(3) 0.0510(8) Uani d . 1 . .
N N3 0.1999(2) 0.5370(2) 0.0733(3) 0.0481(8) Uani d . 1 . .
N N4 0.1283(2) 0.4973(3) 0.2124(3) 0.0524(8) Uani d . 1 . .
N N5 0.3916(3) 0.4500(3) 0.1909(3) 0.0656(10) Uani d . 1 . .
N N6 0.5474(4) 0.4465(4) 0.1965(5) 0.0952(15) Uani d U 1 . .
N N7 0.6198(5) 0.5372(4) 0.1048(5) 0.1123(19) Uani d U 1 . .
N N8 0.2159(3) 0.3333(3) 0.1376(3) 0.0706(10) Uani d U 1 A .
C C1 0.3184(3) 0.6601(3) 0.2883(4) 0.0604(11) Uani d . 1 . .
H H1 0.2911 0.6742 0.2176 0.073 Uiso calc R 1 . .
C C2 0.3553(3) 0.7299(3) 0.3580(4) 0.0632(11) Uani d . 1 . .
H H2 0.3533 0.7894 0.3344 0.076 Uiso calc R 1 . .
C C3 0.3950(3) 0.7109(3) 0.4623(4) 0.0613(11) Uani d . 1 . .
C C4 0.3968(3) 0.6203(3) 0.4924(3) 0.0599(11) Uani d . 1 . .
H H4 0.4233 0.6047 0.5627 0.072 Uiso calc R 1 . .
C C5 0.3590(3) 0.5535(3) 0.4176(3) 0.0478(9) Uani d . 1 . .
C C6 0.3579(3) 0.4568(3) 0.4447(3) 0.0493(9) Uani d . 1 . .
C C7 0.3940(3) 0.4249(3) 0.5452(3) 0.0582(10) Uani d . 1 . .
H H7 0.4213 0.4654 0.5998 0.070 Uiso calc R 1 . .
C C8 0.3906(3) 0.3331(3) 0.5671(4) 0.0639(11) Uani d . 1 . .
C C9 0.3523(3) 0.2761(3) 0.4843(4) 0.0664(12) Uani d . 1 . .
H H9 0.3504 0.2139 0.4952 0.080 Uiso calc R 1 . .
C C10 0.3168(3) 0.3102(3) 0.3857(4) 0.0601(11) Uani d . 1 . .
H H10 0.2900 0.2702 0.3304 0.072 Uiso calc R 1 . .
C C11 0.4351(4) 0.7839(4) 0.5419(5) 0.0880(17) Uani d . 1 . .
H H11A 0.4643 0.8288 0.5149 0.132 Uiso calc R 1 . .
H H11B 0.4800 0.7578 0.6043 0.132 Uiso calc R 1 . .
H H11C 0.3868 0.8118 0.5578 0.132 Uiso calc R 1 . .
C C12 0.4267(4) 0.3001(4) 0.6780(4) 0.0894(17) Uani d . 1 . .
H H12A 0.3817 0.3117 0.7077 0.134 Uiso calc R 1 . .
H H12B 0.4830 0.3316 0.7177 0.134 Uiso calc R 1 . .
H H12C 0.4386 0.2360 0.6796 0.134 Uiso calc R 1 . .
C C13 0.2371(3) 0.5524(3) 0.0024(3) 0.0574(11) Uani d . 1 . .
H H13 0.2918 0.5230 0.0103 0.069 Uiso calc R 1 . .
C C14 0.1983(4) 0.6092(3) -0.0804(4) 0.0670(12) Uani d . 1 . .
H H14 0.2261 0.6174 -0.1280 0.080 Uiso calc R 1 . .
C C15 0.1173(4) 0.6545(3) -0.0936(4) 0.0666(12) Uani d . 1 . .
C C16 0.0785(3) 0.6362(3) -0.0229(4) 0.0620(11) Uani d . 1 . .
H H16 0.0228 0.6635 -0.0306 0.074 Uiso calc R 1 . .
C C17 0.1205(3) 0.5779(3) 0.0597(3) 0.0470(9) Uani d . 1 . .
C C18 0.0799(3) 0.5560(3) 0.1380(3) 0.0476(9) Uani d . 1 . .
C C19 -0.0018(3) 0.5927(3) 0.1341(4) 0.0567(10) Uani d . 1 . .
H H19 -0.0341 0.6329 0.0807 0.068 Uiso calc R 1 . .
C C20 -0.0367(3) 0.5707(3) 0.2085(4) 0.0625(11) Uani d . 1 . .
C C21 0.0135(4) 0.5108(4) 0.2844(4) 0.0731(13) Uani d . 1 . .
H H21 -0.0071 0.4938 0.3363 0.088 Uiso calc R 1 . .
C C22 0.0943(4) 0.4759(4) 0.2837(4) 0.0676(12) Uani d . 1 . .
H H22 0.1271 0.4350 0.3359 0.081 Uiso calc R 1 . .
C C23 0.0748(5) 0.7225(4) -0.1791(5) 0.102(2) Uani d . 1 . .
H H23A 0.0182 0.6984 -0.2292 0.153 Uiso calc R 1 . .
H H23B 0.1167 0.7350 -0.2127 0.153 Uiso calc R 1 . .
H H23C 0.0621 0.7776 -0.1501 0.153 Uiso calc R 1 . .
C C24 -0.1243(4) 0.6141(4) 0.2073(5) 0.0829(16) Uani d . 1 . .
H H24A -0.1688 0.5672 0.2003 0.124 Uiso d R 1 . .
H H24B -0.1481 0.6550 0.1491 0.124 Uiso d R 1 . .
H H24C -0.1121 0.6470 0.2709 0.124 Uiso d R 1 . .
C C25 0.4622(3) 0.4524(3) 0.1893(3) 0.0533(10) Uani d . 1 . .
C C26 0.5817(4) 0.4974(4) 0.1456(5) 0.0753(14) Uani d . 1 . .
C C27 0.1844(4) 0.2722(3) 0.0877(4) 0.0698(13) Uani d . 1 . .
N N9 0.1507(7) 0.2111(7) 0.0119(11) 0.088(3) Uani d PU 0.64(2) A 1
C C28 0.0769(4) 0.1747(4) -0.0020(5) 0.0834(16) Uani d PD 0.64(2) A 1
N N10 0.0048(6) 0.1397(7) -0.0195(11) 0.105(4) Uani d PDU 0.64(2) A 1
N N9' 0.1659(9) 0.1872(10) 0.0591(15) 0.070(5) Uani d PU 0.36(2) A 2
C C28' 0.0769(4) 0.1747(4) -0.0020(5) 0.0834(16) Uani d PD 0.36(2) A 2
N N10' 0.0058(8) 0.1591(13) -0.0634(15) 0.094(6) Uani d PDU 0.36(2) A 2
C C29 0.7949(9) 0.0355(7) 0.9106(12) 0.096(4) Uani d PDU 0.50 . .
H H29A 0.8388 0.0226 0.8797 0.144 Uiso calc PR 0.50 . .
H H29B 0.7404 -0.0005 0.8772 0.144 Uiso calc PR 0.50 . .
H H29C 0.8216 0.0212 0.9837 0.144 Uiso calc PR 0.50 . .
C C30 0.7712(7) 0.1294(7) 0.8976(9) 0.077(3) Uani d PDU 0.50 . .
H H30A 0.7052 0.1346 0.8578 0.092 Uiso calc PR 0.50 . .
H H30B 0.7842 0.1559 0.9658 0.092 Uiso calc PR 0.50 . .
O O1 0.8149(5) 0.1774(6) 0.8501(7) 0.098(2) Uani d PDU 0.50 . .
H H1A 0.8307 0.1439 0.8128 0.147 Uiso d PR 0.50 . .

loop_
_atom_site_aniso_label
_atom_site_aniso_U_11
_atom_site_aniso_U_22
_atom_site_aniso_U_33
_atom_site_aniso_U_12
_atom_site_aniso_U_13
_atom_site_aniso_U_23
Zn1 0.0478(3) 0.0516(3) 0.0448(3) -0.0035(2) 0.0155(2) -0.00216(19)
N1 0.055(2) 0.0476(18) 0.0453(18) -0.0068(15) 0.0164(15) -0.0053(15)
N2 0.0515(19) 0.0518(19) 0.0479(18) -0.0030(15) 0.0170(15) -0.0007(15)
N3 0.0490(19) 0.0537(19) 0.0415(17) -0.0028(15) 0.0173(15) -0.0023(14)
N4 0.0475(19) 0.062(2) 0.050(2) -0.0020(16) 0.0210(16) 0.0010(17)
N5 0.057(2) 0.078(3) 0.065(2) 0.0031(19) 0.0269(19) 0.0028(19)
N6 0.0927(17) 0.0955(18) 0.0974(18) 0.0011(10) 0.0367(11) 0.0035(10)
N7 0.111(2) 0.114(2) 0.114(2) 0.0007(10) 0.0455(12) 0.0008(10)
N8 0.0700(13) 0.0688(13) 0.0706(13) -0.0009(9) 0.0245(9) -0.0025(9)
C1 0.072(3) 0.053(2) 0.056(2) -0.006(2) 0.023(2) -0.002(2)
C2 0.068(3) 0.051(2) 0.066(3) -0.007(2) 0.022(2) -0.004(2)
C3 0.054(3) 0.056(2) 0.068(3) -0.007(2) 0.017(2) -0.014(2)
C4 0.054(2) 0.066(3) 0.049(2) 0.000(2) 0.0090(19) -0.007(2)
C5 0.043(2) 0.053(2) 0.045(2) -0.0018(17) 0.0147(17) -0.0053(17)
C6 0.044(2) 0.055(2) 0.049(2) 0.0001(17) 0.0187(18) 0.0022(18)
C7 0.058(3) 0.066(3) 0.045(2) -0.002(2) 0.0135(19) 0.002(2)
C8 0.058(3) 0.073(3) 0.059(3) 0.002(2) 0.020(2) 0.013(2)
C9 0.073(3) 0.053(2) 0.075(3) 0.004(2) 0.030(3) 0.012(2)
C10 0.068(3) 0.050(2) 0.062(3) -0.006(2) 0.025(2) -0.001(2)
C11 0.092(4) 0.071(3) 0.078(4) -0.006(3) 0.007(3) -0.028(3)
C12 0.096(4) 0.095(4) 0.068(3) 0.006(3) 0.022(3) 0.030(3)
C13 0.057(3) 0.070(3) 0.049(2) 0.001(2) 0.024(2) -0.001(2)
C14 0.084(3) 0.069(3) 0.057(3) 0.000(3) 0.037(3) 0.004(2)
C15 0.081(3) 0.062(3) 0.054(3) 0.000(2) 0.024(2) 0.004(2)
C16 0.066(3) 0.057(3) 0.063(3) 0.009(2) 0.026(2) 0.002(2)
C17 0.050(2) 0.045(2) 0.047(2) -0.0037(17) 0.0192(17) -0.0072(17)
C18 0.045(2) 0.048(2) 0.047(2) -0.0049(17) 0.0153(17) -0.0085(17)
C19 0.054(2) 0.057(2) 0.060(3) 0.0001(19) 0.023(2) -0.008(2)
C20 0.053(3) 0.066(3) 0.074(3) -0.007(2) 0.031(2) -0.014(2)
C21 0.065(3) 0.091(4) 0.077(3) -0.005(3) 0.042(3) 0.008(3)
C22 0.064(3) 0.082(3) 0.064(3) -0.003(2) 0.032(2) 0.011(2)
C23 0.125(5) 0.097(4) 0.084(4) 0.032(4) 0.040(4) 0.037(3)
C24 0.063(3) 0.096(4) 0.102(4) 0.002(3) 0.045(3) -0.011(3)
C25 0.045(2) 0.056(2) 0.054(2) 0.0052(18) 0.0142(19) 0.0010(18)
C26 0.061(3) 0.084(4) 0.092(4) 0.006(3) 0.041(3) 0.006(3)
C27 0.067(3) 0.057(3) 0.079(3) -0.010(2) 0.021(3) -0.016(2)
N9 0.089(3) 0.088(3) 0.088(3) -0.0007(10) 0.0342(16) -0.0016(10)
C28 0.078(4) 0.084(4) 0.091(4) -0.009(3) 0.035(3) -0.024(3)
N10 0.105(4) 0.105(4) 0.105(4) -0.0011(10) 0.0398(17) -0.0005(10)
N9' 0.070(5) 0.069(5) 0.071(5) 0.0000(10) 0.026(2) 0.0000(10)
C28' 0.078(4) 0.084(4) 0.091(4) -0.009(3) 0.035(3) -0.024(3)
N10' 0.094(6) 0.094(6) 0.094(6) -0.0005(10) 0.036(2) -0.0002(10)
C29 0.069(6) 0.106(7) 0.119(8) -0.011(5) 0.041(6) 0.008(6)
C30 0.055(5) 0.095(6) 0.080(6) -0.001(5) 0.026(4) 0.003(5)
O1 0.071(4) 0.098(5) 0.107(5) 0.004(4) 0.014(4) 0.040(4)

loop_
_atom_type_symbol
_atom_type_description
_atom_type_scat_dispersion_real
_atom_type_scat_dispersion_imag
_atom_type_scat_source
C C 0.0033 0.0016 ' 'International Tables Vol C Tables 4.2.6.8 and 6.1.1.4''
H H 0.0000 0.0000 ' 'International Tables Vol C Tables 4.2.6.8 and 6.1.1.4''
N N 0.0061 0.0033 ' 'International Tables Vol C Tables 4.2.6.8 and 6.1.1.4''
O O 0.0106 0.0060 ' 'International Tables Vol C Tables 4.2.6.8 and 6.1.1.4''
Zn Zn 0.2839 1.4301 ' 'International Tables Vol C Tables 4.2.6.8 and 6.1.1.4''

loop_
_geom_angle_atom_site_label_1
_geom_angle_atom_site_label_2
_geom_angle_atom_site_label_3
_geom_angle
N8 Zn1 N5 94.05(16)
N8 Zn1 N3 94.59(14)
N5 Zn1 N3 93.49(14)
N8 Zn1 N2 93.40(14)
N5 Zn1 N2 94.37(14)
N3 Zn1 N2 168.36(13)
N8 Zn1 N1 168.71(14)
N5 Zn1 N1 89.18(14)
N3 Zn1 N1 96.01(13)
N2 Zn1 N1 75.55(12)
N8 Zn1 N4 93.27(15)
N5 Zn1 N4 166.71(14)
N3 Zn1 N4 74.87(13)
N2 Zn1 N4 96.25(13)
N1 Zn1 N4 85.78(13)
C1 N1 C5 118.5(4)
C1 N1 Zn1 126.2(3)
C5 N1 Zn1 115.2(3)
C6 N2 C10 118.1(4)
C6 N2 Zn1 116.7(3)
C10 N2 Zn1 125.2(3)
C17 N3 C13 117.9(4)
C17 N3 Zn1 118.1(3)
C13 N3 Zn1 123.9(3)
C22 N4 C18 117.2(4)
C22 N4 Zn1 127.5(3)
C18 N4 Zn1 114.9(3)
C25 N5 Zn1 172.1(4)
C26 N6 C25 123.7(5)
C27 N8 Zn1 171.7(4)
N1 C1 C2 123.6(4)
N1 C1 H1 118.2
C2 C1 H1 118.2
C3 C2 C1 119.2(4)
C3 C2 H2 120.4
C1 C2 H2 120.4
C2 C3 C4 117.5(4)
C2 C3 C11 121.7(5)
C4 C3 C11 120.7(5)
C5 C4 C3 120.0(4)
C5 C4 H4 120.0
C3 C4 H4 120.0
N1 C5 C4 121.2(4)
N1 C5 C6 116.3(4)
C4 C5 C6 122.5(4)
N2 C6 C7 120.5(4)
N2 C6 C5 116.2(4)
C7 C6 C5 123.3(4)
C6 C7 C8 121.3(4)
C6 C7 H7 119.3
C8 C7 H7 119.3
C9 C8 C7 117.1(4)
C9 C8 C12 122.4(5)
C7 C8 C12 120.4(5)
C10 C9 C8 119.9(4)
C10 C9 H9 120.0
C8 C9 H9 120.0
N2 C10 C9 123.0(4)
N2 C10 H10 118.5
C9 C10 H10 118.5
C3 C11 H11A 109.5
C3 C11 H11B 109.5
H11A C11 H11B 109.5
C3 C11 H11C 109.5
H11A C11 H11C 109.5
H11B C11 H11C 109.5
C8 C12 H12A 109.5
C8 C12 H12B 109.5
H12A C12 H12B 109.5
C8 C12 H12C 109.5
H12A C12 H12C 109.5
H12B C12 H12C 109.5
N3 C13 C14 123.0(4)
N3 C13 H13 118.5
C14 C13 H13 118.5
C13 C14 C15 119.8(4)
C13 C14 H14 120.1
C15 C14 H14 120.1
C16 C15 C14 116.8(4)
C16 C15 C23 121.0(5)
C14 C15 C23 122.2(5)
C15 C16 C17 121.1(4)
C15 C16 H16 119.5
C17 C16 H16 119.5
N3 C17 C16 121.4(4)
N3 C17 C18 116.1(4)
C16 C17 C18 122.5(4)
N4 C18 C19 121.9(4)
N4 C18 C17 115.4(3)
C19 C18 C17 122.8(4)
C18 C19 C20 120.7(4)
C18 C19 H19 119.6
C20 C19 H19 119.6
C21 C20 C19 116.9(4)
C21 C20 C24 122.2(5)
C19 C20 C24 120.9(5)
C20 C21 C22 119.7(4)
C20 C21 H21 120.2
C22 C21 H21 120.2
N4 C22 C21 123.6(5)
N4 C22 H22 118.2
C21 C22 H22 118.2
C15 C23 H23A 109.5
C15 C23 H23B 109.5
H23A C23 H23B 109.5
C15 C23 H23C 109.5
H23A C23 H23C 109.5
H23B C23 H23C 109.5
C20 C24 H24A 108.7
C20 C24 H24B 109.4
H24A C24 H24B 109.5
C20 C24 H24C 110.2
H24A C24 H24C 109.5
H24B C24 H24C 109.5
N5 C25 N6 172.4(5)
N7 C26 N6 173.0(7)
N8 C27 N9' 160.3(10)
N8 C27 N9 166.7(8)
C28 N9 C27 119.0(8)
N10 C28 N9 177.5(10)
C30 C29 H29A 109.5
C30 C29 H29B 109.5
H29A C29 H29B 109.5
C30 C29 H29C 109.5
H29A C29 H29C 109.5
H29B C29 H29C 109.5
O1 C30 C29 114.8(9)
O1 C30 H30A 108.6
C29 C30 H30A 108.6
O1 C30 H30B 108.6
C29 C30 H30B 108.6
H30A C30 H30B 107.5
C30 O1 H1A 109.6

loop_
_geom_bond_atom_site_label_1
_geom_bond_atom_site_label_2
_geom_bond_distance
Zn1 N8 2.101(4)
Zn1 N5 2.117(4)
Zn1 N3 2.130(3)
Zn1 N2 2.148(3)
Zn1 N1 2.194(3)
Zn1 N4 2.226(3)
N1 C1 1.319(5)
N1 C5 1.336(5)
N2 C6 1.342(5)
N2 C10 1.349(5)
N3 C17 1.330(5)
N3 C13 1.342(5)
N4 C22 1.331(6)
N4 C18 1.336(5)
N5 C25 1.118(6)
N6 C26 1.281(7)
N6 C25 1.305(7)
N7 C26 1.132(7)
N8 C27 1.127(6)
C1 C2 1.377(6)
C1 H1 0.9300
C2 C3 1.367(7)
C2 H2 0.9300
C3 C4 1.393(6)
C3 C11 1.495(6)
C4 C5 1.386(6)
C4 H4 0.9300
C5 C6 1.475(5)
C6 C7 1.371(6)
C7 C8 1.390(6)
C7 H7 0.9300
C8 C9 1.361(7)
C8 C12 1.503(7)
C9 C10 1.360(6)
C9 H9 0.9300
C10 H10 0.9300
C11 H11A 0.9600
C11 H11B 0.9600
C11 H11C 0.9600
C12 H12A 0.9600
C12 H12B 0.9600
C12 H12C 0.9600
C13 C14 1.360(6)
C13 H13 0.9300
C14 C15 1.384(7)
C14 H14 0.9300
C15 C16 1.367(6)
C15 C23 1.498(7)
C16 C17 1.380(6)
C16 H16 0.9300
C17 C18 1.492(5)
C18 C19 1.373(6)
C19 C20 1.382(6)
C19 H19 0.9300
C20 C21 1.366(7)
C20 C24 1.510(6)
C21 C22 1.372(7)
C21 H21 0.9300
C22 H22 0.9300
C23 H23A 0.9600
C23 H23B 0.9600
C23 H23C 0.9600
C24 H24A 0.9600
C24 H24B 0.9600
C24 H24C 0.9600
C27 N9' 1.311(14)
C27 N9 1.329(10)
N9 C28 1.222(10)
C28 N10 1.181(8)
C29 C30 1.425(9)
C29 H29A 0.9600
C29 H29B 0.9600
C29 H29C 0.9600
C30 O1 1.324(8)
C30 H30A 0.9700
C30 H30B 0.9700
O1 H1A 0.8200

loop_
_geom_torsion_atom_site_label_1
_geom_torsion_atom_site_label_2
_geom_torsion_atom_site_label_3
_geom_torsion_atom_site_label_4
_geom_torsion
N8 Zn1 N1 C1 -167.9(7)
N5 Zn1 N1 C1 85.3(4)
N3 Zn1 N1 C1 -8.1(4)
N2 Zn1 N1 C1 -180.0(4)
N4 Zn1 N1 C1 -82.4(4)
N8 Zn1 N1 C5 13.2(9)
N5 Zn1 N1 C5 -93.6(3)
N3 Zn1 N1 C5 173.0(3)
N2 Zn1 N1 C5 1.1(3)
N4 Zn1 N1 C5 98.7(3)
N8 Zn1 N2 C6 -178.2(3)
N5 Zn1 N2 C6 87.5(3)
N3 Zn1 N2 C6 -44.8(8)
N1 Zn1 N2 C6 -0.5(3)
N4 Zn1 N2 C6 -84.5(3)
N8 Zn1 N2 C10 2.1(4)
N5 Zn1 N2 C10 -92.2(4)
N3 Zn1 N2 C10 135.5(6)
N1 Zn1 N2 C10 179.8(4)
N4 Zn1 N2 C10 95.8(4)
N8 Zn1 N3 C17 99.3(3)
N5 Zn1 N3 C17 -166.3(3)
N2 Zn1 N3 C17 -33.9(8)
N1 Zn1 N3 C17 -76.8(3)
N4 Zn1 N3 C17 7.2(3)
N8 Zn1 N3 C13 -85.0(3)
N5 Zn1 N3 C13 9.4(3)
N2 Zn1 N3 C13 141.8(6)
N1 Zn1 N3 C13 98.9(3)
N4 Zn1 N3 C13 -177.1(3)
N8 Zn1 N4 C22 85.9(4)
N5 Zn1 N4 C22 -150.8(6)
N3 Zn1 N4 C22 179.7(4)
N2 Zn1 N4 C22 -7.9(4)
N1 Zn1 N4 C22 -82.9(4)
N8 Zn1 N4 C18 -101.0(3)
N5 Zn1 N4 C18 22.3(8)
N3 Zn1 N4 C18 -7.1(3)
N2 Zn1 N4 C18 165.2(3)
N1 Zn1 N4 C18 90.3(3)
C5 N1 C1 C2 -0.1(7)
Zn1 N1 C1 C2 -179.0(3)
N1 C1 C2 C3 -0.7(8)
C1 C2 C3 C4 0.8(7)
C1 C2 C3 C11 -179.2(5)
C2 C3 C4 C5 -0.1(7)
C11 C3 C4 C5 179.8(5)
C1 N1 C5 C4 0.8(6)
Zn1 N1 C5 C4 179.8(3)
C1 N1 C5 C6 179.5(4)
Zn1 N1 C5 C6 -1.5(5)
C3 C4 C5 N1 -0.7(7)
C3 C4 C5 C6 -179.3(4)
C10 N2 C6 C7 -0.4(6)
Zn1 N2 C6 C7 179.9(3)
C10 N2 C6 C5 179.6(4)
Zn1 N2 C6 C5 -0.1(5)
N1 C5 C6 N2 1.1(5)
C4 C5 C6 N2 179.8(4)
N1 C5 C6 C7 -178.9(4)
C4 C5 C6 C7 -0.2(7)
N2 C6 C7 C8 -0.6(7)
C5 C6 C7 C8 179.4(4)
C6 C7 C8 C9 1.8(7)
C6 C7 C8 C12 -177.2(5)
C7 C8 C9 C10 -2.1(7)
C12 C8 C9 C10 177.0(5)
C6 N2 C10 C9 0.1(7)
Zn1 N2 C10 C9 179.8(3)
C8 C9 C10 N2 1.2(7)
C17 N3 C13 C14 1.6(6)
Zn1 N3 C13 C14 -174.2(3)
N3 C13 C14 C15 0.6(7)
C13 C14 C15 C16 -2.5(7)
C13 C14 C15 C23 175.8(5)
C14 C15 C16 C17 2.4(7)
C23 C15 C16 C17 -175.9(5)
C13 N3 C17 C16 -1.7(6)
Zn1 N3 C17 C16 174.3(3)
C13 N3 C17 C18 177.7(3)
Zn1 N3 C17 C18 -6.3(4)
C15 C16 C17 N3 -0.4(7)
C15 C16 C17 C18 -179.7(4)
C22 N4 C18 C19 -0.3(6)
Zn1 N4 C18 C19 -174.1(3)
C22 N4 C18 C17 -179.9(4)
Zn1 N4 C18 C17 6.3(4)
N3 C17 C18 N4 -0.3(5)
C16 C17 C18 N4 179.1(4)
N3 C17 C18 C19 -179.8(4)
C16 C17 C18 C19 -0.5(6)
N4 C18 C19 C20 0.7(6)
C17 C18 C19 C20 -179.8(4)
C18 C19 C20 C21 -0.5(7)
C18 C19 C20 C24 177.3(4)
C19 C20 C21 C22 0.0(8)
C24 C20 C21 C22 -177.7(5)
C18 N4 C22 C21 -0.2(7)
Zn1 N4 C22 C21 172.8(4)
C20 C21 C22 N4 0.4(8)
N8 C27 N9 C28 -134(3)
N9' C27 N9 C28 72.4(17)
